data_2234873
loop_
_publ_author_name
'Seifollahi Bazarjani, Mahdi'
'Foro, Sabine'
'Donner, Wolfgang'
'Gurlo, Aleksander'
'Riedel, Ralf'

_publ_section_title
;
 <i>trans</i>-Bis(acetato-\k<i>O</i>)bis(2-aminoethanol-\k^2^<i>N</i>,<i>O</i>)nickel(II)
;
_journal_coeditor_code ZL2465
_journal_issue 5
_journal_name_full 'Acta Crystallographica Section E'
_journal_page_first m567
_journal_page_last m568
_journal_paper_doi 10.1107/S1600536812014237
_journal_volume 68
_journal_year 2012
_chemical_formula_iupac '[Ni (C2 H3 O2)2 (C2 H7 N O)2]'
_chemical_formula_moiety 'C8 H20 N2 Ni O6'
_chemical_formula_sum 'C8 H20 N2 Ni O6'
_chemical_formula_weight 298.97
_chemical_name_systematic
;
<i>trans</i>-Bis(acetato-\k<i>O</i>)bis(2-aminoethanol-
\k^2^<i>N</i>,<i>O</i>)nickel(II)
;
_space_group_IT_number 14
_symmetry_cell_setting monoclinic
_symmetry_space_group_name_Hall '-P 2ybc'
_symmetry_space_group_name_H-M 'P 1 21/c 1'
_atom_sites_solution_hydrogens geom
_atom_sites_solution_primary direct
_atom_sites_solution_secondary difmap
_audit_creation_method SHELXL-97
_cell_angle_alpha 90.00
_cell_angle_beta 94.220(10)
_cell_angle_gamma 90.00
_cell_formula_units_Z 2
_cell_length_a 5.3284(5)
_cell_length_b 9.2160(10)
_cell_length_c 13.133(2)
_cell_measurement_reflns_used 1155
_cell_measurement_temperature 293(2)
_cell_measurement_theta_max 28.00
_cell_measurement_theta_min 2.70
_cell_volume 643.17(13)
_computing_cell_refinement
;
CrysAlis RED (Oxford Diffraction, 2009)
;
_computing_data_collection
;
CrysAlis CCD (Oxford Diffraction, 2009)
;
_computing_data_reduction
;
CrysAlis RED (Oxford Diffraction, 2009)
;
_computing_molecular_graphics 'PLATON (Spek, 2009)'
_computing_publication_material 'publCIF (Westrip, 2010)'
_computing_structure_refinement 'SHELXL97 (Sheldrick, 2008)'
_computing_structure_solution 'SHELXS97 (Sheldrick, 2008)'
_diffrn_ambient_temperature 293(2)
_diffrn_measured_fraction_theta_full 0.995
_diffrn_measured_fraction_theta_max 0.995
_diffrn_measurement_device_type
;
Oxford Diffraction Xcalibur diffractometer with a Sapphire CCD detector
;
_diffrn_measurement_method
;
Rotation method data acquisition using \w and \f
;
_diffrn_radiation_monochromator graphite
_diffrn_radiation_source 'fine-focus sealed tube'
_diffrn_radiation_type MoK\a
_diffrn_radiation_wavelength 0.71073
_diffrn_reflns_av_R_equivalents 0.0217
_diffrn_reflns_av_sigmaI/netI 0.0308
_diffrn_reflns_limit_h_max 6
_diffrn_reflns_limit_h_min -4
_diffrn_reflns_limit_k_max 6
_diffrn_reflns_limit_k_min -11
_diffrn_reflns_limit_l_max 11
_diffrn_reflns_limit_l_min -16
_diffrn_reflns_number 2309
_diffrn_reflns_theta_full 26.37
_diffrn_reflns_theta_max 26.37
_diffrn_reflns_theta_min 3.11
_diffrn_standards_decay_% 0
_diffrn_standards_number 0
_exptl_absorpt_coefficient_mu 1.526
_exptl_absorpt_correction_T_max 0.9140
_exptl_absorpt_correction_T_min 0.7923
_exptl_absorpt_correction_type multi-scan
_exptl_absorpt_process_details
;
(CrysAlis RED; Oxford Diffraction, 2009)
;
_exptl_crystal_colour 'light blue'
_exptl_crystal_density_diffrn 1.544
_exptl_crystal_density_method 'not measured'
_exptl_crystal_description rod
_exptl_crystal_F_000 316
_exptl_crystal_size_max 0.16
_exptl_crystal_size_mid 0.08
_exptl_crystal_size_min 0.06
_refine_diff_density_max 0.323
_refine_diff_density_min -0.251
_refine_ls_extinction_method none
_refine_ls_goodness_of_fit_ref 1.031
_refine_ls_hydrogen_treatment mixed
_refine_ls_matrix_type full
_refine_ls_number_parameters 89
_refine_ls_number_reflns 1314
_refine_ls_number_restraints 3
_refine_ls_restrained_S_all 1.030
_refine_ls_R_factor_all 0.0541
_refine_ls_R_factor_gt 0.0363
_refine_ls_shift/su_max 0.000
_refine_ls_shift/su_mean 0.000
_refine_ls_structure_factor_coef Fsqd
_refine_ls_weighting_details 'calc w=1/[\s^2^(Fo^2^)+(0.0555P)^2^+0.1361P] where P=(Fo^2^+2Fc^2^)/3'
_refine_ls_weighting_scheme calc
_refine_ls_wR_factor_gt 0.0857
_refine_ls_wR_factor_ref 0.0930
_reflns_number_gt 1035
_reflns_number_total 1314
_reflns_threshold_expression I>2sigma(I)
_cod_data_source_file zl2465.cif
_cod_data_source_block I
_cod_original_sg_symbol_H-M 'P 21/c'
_cod_database_code 2234873
_cod_database_fobs_code 2234873

loop_
_symmetry_equiv_pos_as_xyz
'x, y, z'
'-x, y+1/2, -z+1/2'
'-x, -y, -z'
'x, -y-1/2, z-1/2'

loop_
_atom_site_type_symbol
_atom_site_label
_atom_site_fract_x
_atom_site_fract_y
_atom_site_fract_z
_atom_site_U_iso_or_equiv
_atom_site_adp_type
_atom_site_calc_flag
_atom_site_refinement_flags
_atom_site_occupancy
_atom_site_symmetry_multiplicity
C C1 -0.0425(6) 0.1901(3) 0.0329(3) 0.0405(7) Uani d . 1 1
H H1A -0.1460 0.1586 -0.0269 0.049 Uiso calc R 1 1
H H1B -0.0414 0.1133 0.0834 0.049 Uiso calc R 1 1
C C2 -0.2241(5) 0.7831(3) -0.0038(2) 0.0373(7) Uani d . 1 1
H H2A -0.2846 0.8673 0.0314 0.045 Uiso calc R 1 1
H H2B -0.3346 0.7669 -0.0648 0.045 Uiso calc R 1 1
C C3 0.2827(5) 0.4706(3) 0.2084(2) 0.0344(7) Uani d . 1 1
C C4 0.5055(6) 0.5114(5) 0.2804(2) 0.0572(10) Uani d . 1 1
H H4A 0.5577 0.6085 0.2658 0.069 Uiso calc R 1 1
H H4B 0.6417 0.4455 0.2717 0.069 Uiso calc R 1 1
H H4C 0.4587 0.5064 0.3495 0.069 Uiso calc R 1 1
N N1 -0.2255(4) 0.6560(3) 0.06274(18) 0.0304(5) Uani d D 1 1
H H11N -0.373(4) 0.624(3) 0.069(2) 0.036 Uiso d D 1 1
H H12N -0.161(5) 0.681(3) 0.1224(16) 0.036 Uiso d D 1 1
O O1 -0.1486(4) 0.3187(2) 0.07349(15) 0.0315(5) Uani d D 1 1
H H1O -0.077(5) 0.328(4) 0.1293(16) 0.038 Uiso d D 1 1
O O2 0.2717(3) 0.5287(2) 0.12075(15) 0.0331(5) Uani d . 1 1
O O3 0.1255(4) 0.3817(3) 0.23830(16) 0.0475(6) Uani d . 1 1
Ni Ni1 0.0000 0.5000 0.0000 0.02502(18) Uani d S 1 2

loop_
_atom_site_aniso_label
_atom_site_aniso_U_11
_atom_site_aniso_U_22
_atom_site_aniso_U_33
_atom_site_aniso_U_12
_atom_site_aniso_U_13
_atom_site_aniso_U_23
C1 0.0472(17) 0.0281(15) 0.0470(17) -0.0085(13) 0.0089(14) 0.0003(13)
C2 0.0388(16) 0.0297(15) 0.0437(17) 0.0039(13) 0.0053(13) -0.0015(14)
C3 0.0283(13) 0.0462(19) 0.0286(15) 0.0031(12) 0.0011(11) -0.0047(12)
C4 0.0442(18) 0.098(3) 0.0287(15) -0.016(2) -0.0052(14) 0.0002(19)
N1 0.0269(11) 0.0343(13) 0.0303(13) -0.0046(10) 0.0048(10) 0.0000(11)
O1 0.0288(10) 0.0335(11) 0.0325(11) -0.0061(9) 0.0037(8) 0.0012(9)
O2 0.0282(9) 0.0412(12) 0.0292(10) -0.0055(8) -0.0024(8) 0.0035(8)
O3 0.0456(12) 0.0659(15) 0.0308(11) -0.0150(12) 0.0010(9) 0.0109(11)
Ni1 0.0218(2) 0.0271(3) 0.0259(3) -0.0032(2) 0.00023(17) 0.0028(2)

loop_
_atom_type_symbol
_atom_type_description
_atom_type_scat_dispersion_real
_atom_type_scat_dispersion_imag
_atom_type_scat_source
C C 0.0033 0.0016 'International Tables Vol C Tables 4.2.6.8 and 6.1.1.4'
H H 0.0000 0.0000 'International Tables Vol C Tables 4.2.6.8 and 6.1.1.4'
N N 0.0061 0.0033 'International Tables Vol C Tables 4.2.6.8 and 6.1.1.4'
O O 0.0106 0.0060 'International Tables Vol C Tables 4.2.6.8 and 6.1.1.4'
Ni Ni 0.3393 1.1124 'International Tables Vol C Tables 4.2.6.8 and 6.1.1.4'

loop_
_geom_angle_atom_site_label_1
_geom_angle_atom_site_label_2
_geom_angle_atom_site_label_3
_geom_angle_site_symmetry_1
_geom_angle_site_symmetry_3
_geom_angle
O1 C1 C2 . 3_565 111.2(2)
O1 C1 H1A . . 109.4
C2 C1 H1A 3_565 . 109.4
O1 C1 H1B . . 109.4
C2 C1 H1B 3_565 . 109.4
H1A C1 H1B . . 108.0
N1 C2 C1 . 3_565 109.1(2)
N1 C2 H2A . . 109.9
C1 C2 H2A 3_565 . 109.9
N1 C2 H2B . . 109.9
C1 C2 H2B 3_565 . 109.9
H2A C2 H2B . . 108.3
O3 C3 O2 . . 125.0(3)
O3 C3 C4 . . 118.6(3)
O2 C3 C4 . . 116.4(3)
C3 C4 H4A . . 109.5
C3 C4 H4B . . 109.5
H4A C4 H4B . . 109.5
C3 C4 H4C . . 109.5
H4A C4 H4C . . 109.5
H4B C4 H4C . . 109.5
C2 N1 Ni1 . . 106.76(16)
C2 N1 H11N . . 113(2)
Ni1 N1 H11N . . 111(2)
C2 N1 H12N . . 108(2)
Ni1 N1 H12N . . 110(2)
H11N N1 H12N . . 108(3)
C1 O1 Ni1 . . 108.21(16)
C1 O1 H1O . . 105(2)
Ni1 O1 H1O . . 100(2)
C3 O2 Ni1 . . 128.35(18)
N1 Ni1 N1 . 3_565 180.0
N1 Ni1 O2 . 3_565 90.00(9)
N1 Ni1 O2 3_565 3_565 90.00(9)
N1 Ni1 O2 . . 90.00(9)
N1 Ni1 O2 3_565 . 90.00(9)
O2 Ni1 O2 3_565 . 180.00(8)
N1 Ni1 O1 . 3_565 83.18(9)
N1 Ni1 O1 3_565 3_565 96.82(9)
O2 Ni1 O1 3_565 3_565 90.90(7)
O2 Ni1 O1 . 3_565 89.10(8)
N1 Ni1 O1 . . 96.82(9)
N1 Ni1 O1 3_565 . 83.18(9)
O2 Ni1 O1 3_565 . 89.10(8)
O2 Ni1 O1 . . 90.90(7)
O1 Ni1 O1 3_565 . 180.00(9)

loop_
_geom_bond_atom_site_label_1
_geom_bond_atom_site_label_2
_geom_bond_site_symmetry_2
_geom_bond_distance
C1 O1 . 1.432(4)
C1 C2 3_565 1.518(4)
C1 H1A . 0.9700
C1 H1B . 0.9700
C2 N1 . 1.462(4)
C2 C1 3_565 1.518(4)
C2 H2A . 0.9700
C2 H2B . 0.9700
C3 O3 . 1.255(3)
C3 O2 . 1.267(4)
C3 C4 . 1.510(4)
C4 H4A . 0.9600
C4 H4B . 0.9600
C4 H4C . 0.9600
N1 Ni1 . 2.082(2)
N1 H11N . 0.849(17)
N1 H12N . 0.863(17)
O1 Ni1 . 2.1129(19)
O1 H1O . 0.805(17)
O2 Ni1 . 2.0841(19)
Ni1 N1 3_565 2.082(2)
Ni1 O2 3_565 2.0841(19)
Ni1 O1 3_565 2.1129(19)

loop_
_geom_hbond_atom_site_label_D
_geom_hbond_atom_site_label_H
_geom_hbond_atom_site_label_A
_geom_hbond_site_symmetry_A
_geom_hbond_distance_DH
_geom_hbond_distance_HA
_geom_hbond_distance_DA
_geom_hbond_angle_DHA
N1 H11N O2 1_455 0.849(17) 2.236(18) 3.071(3) 168(3)
N1 H12N O3 2 0.863(17) 2.60(2) 3.352(3) 146(3)
O1 H1O O3 . 0.805(17) 1.799(19) 2.587(3) 166(3)

loop_
_geom_torsion_atom_site_label_1
_geom_torsion_atom_site_label_2
_geom_torsion_atom_site_label_3
_geom_torsion_atom_site_label_4
_geom_torsion_site_symmetry_1
_geom_torsion_site_symmetry_4
_geom_torsion
C1 C2 N1 Ni1 3_565 . -43.2(3)
C2 C1 O1 Ni1 3_565 . 32.6(3)
O3 C3 O2 Ni1 . . 0.3(4)
C4 C3 O2 Ni1 . . 179.4(2)
C2 N1 Ni1 O2 . 3_565 -70.53(18)
C2 N1 Ni1 O2 . . 109.47(18)
C2 N1 Ni1 O1 . 3_565 20.37(17)
C2 N1 Ni1 O1 . . -159.63(17)
C3 O2 Ni1 N1 . . 84.3(2)
C3 O2 Ni1 N1 . 3_565 -95.7(2)
C3 O2 Ni1 O1 . 3_565 167.5(2)
C3 O2 Ni1 O1 . . -12.5(2)
C1 O1 Ni1 N1 . . 173.11(17)
C1 O1 Ni1 N1 . 3_565 -6.89(17)
C1 O1 Ni1 O2 . 3_565 83.22(17)
C1 O1 Ni1 O2 . . -96.78(17)
